data_4003072
loop_
_publ_author_name
'Yuan, Yang'
'Li, Jiantang'
'Sun, Xiaodong'
'Li, Guanghua'
'Liu, Yunling'
'Verma, Gaurav'
'Ma, Shengqian'

_publ_section_title
;
 Indium--Organic Frameworks Based on Dual Secondary Building Units
 Featuring Halogen-Decorated Channels for Highly Effective CO2 Fixation
;
_journal_issue 3
_journal_name_full 'Chemistry of Materials'
_journal_page_first 1084
_journal_paper_doi 10.1021/acs.chemmater.8b04792
_journal_volume 31
_journal_year 2019
_chemical_formula_moiety 'C144 H193 Cl7 In9 N21 O63'
_chemical_formula_sum 'C144 H193 Cl7 In9 N21 O63'
_chemical_formula_weight 4507.72
_space_group_IT_number 163
_space_group_name_Hall '-P 3 2c'
_space_group_name_H-M_alt 'P -3 1 c'
_symmetry_cell_setting trigonal
_symmetry_space_group_name_Hall '-P 3 2c'
_symmetry_space_group_name_H-M 'P -3 1 c'
_atom_sites_solution_hydrogens geom
_atom_sites_solution_primary direct
_atom_sites_solution_secondary difmap
_audit_creation_method SHELXL-97
_cell_angle_alpha 90.00
_cell_angle_beta 90.00
_cell_angle_gamma 120.00
_cell_formula_units_Z 2
_cell_length_a 26.835(4)
_cell_length_b 26.835(4)
_cell_length_c 17.863(4)
_cell_measurement_reflns_used 6596
_cell_measurement_temperature 293(2)
_cell_measurement_theta_max 25.04
_cell_measurement_theta_min 0.88
_cell_volume 11140(3)
_computing_cell_refinement 'Bruker SMART'
_computing_data_collection 'Bruker SMART'
_computing_data_reduction 'Bruker SAINT'
_computing_molecular_graphics SHELXP-97
_computing_publication_material SHELXTL
_computing_structure_refinement 'SHELXL-97 (Sheldrick, 1997)'
_computing_structure_solution 'SHELXS-97 (Sheldrick, 1990)'
_diffrn_ambient_temperature 293(2)
_diffrn_detector_area_resol_mean 9.00cm
_diffrn_measured_fraction_theta_full 1.000
_diffrn_measured_fraction_theta_max 1.000
_diffrn_measurement_device_type 'CCD area detector'
_diffrn_measurement_method 'phi and omega scans'
_diffrn_radiation_monochromator graphite
_diffrn_radiation_source 'fine-focus sealed tube'
_diffrn_radiation_type MoK\a
_diffrn_radiation_wavelength 0.71073
_diffrn_reflns_av_R_equivalents 0.1133
_diffrn_reflns_av_sigmaI/netI 0.0569
_diffrn_reflns_limit_h_max 31
_diffrn_reflns_limit_h_min -31
_diffrn_reflns_limit_k_max 31
_diffrn_reflns_limit_k_min -29
_diffrn_reflns_limit_l_max 17
_diffrn_reflns_limit_l_min -21
_diffrn_reflns_number 71431
_diffrn_reflns_theta_full 25.04
_diffrn_reflns_theta_max 25.04
_diffrn_reflns_theta_min 0.88
_diffrn_standards_decay_% none
_diffrn_standards_interval_count none
_diffrn_standards_interval_time none
_diffrn_standards_number none
_exptl_absorpt_coefficient_mu 1.071
_exptl_absorpt_correction_T_max 0.8310
_exptl_absorpt_correction_T_min 0.7894
_exptl_absorpt_correction_type empirical
_exptl_absorpt_process_details SADABS
_exptl_crystal_colour colourless
_exptl_crystal_density_diffrn 1.344
_exptl_crystal_density_meas ?
_exptl_crystal_density_method 'not measured'
_exptl_crystal_description block
_exptl_crystal_F_000 4536
_exptl_crystal_size_max 0.22
_exptl_crystal_size_mid 0.20
_exptl_crystal_size_min 0.16
_refine_diff_density_max 3.363
_refine_diff_density_min -1.909
_refine_diff_density_rms 0.199
_refine_ls_extinction_method none
_refine_ls_goodness_of_fit_ref 1.036
_refine_ls_hydrogen_treatment mixed
_refine_ls_matrix_type full
_refine_ls_number_parameters 220
_refine_ls_number_reflns 6596
_refine_ls_number_restraints 62
_refine_ls_restrained_S_all 1.034
_refine_ls_R_factor_all 0.1298
_refine_ls_R_factor_gt 0.1074
_refine_ls_shift/su_max 0.003
_refine_ls_shift/su_mean 0.000
_refine_ls_structure_factor_coef Fsqd
_refine_ls_weighting_details 'calc w=1/[\s^2^(Fo^2^)+(0.1641P)^2^+163.9952P] where P=(Fo^2^+2Fc^2^)/3'
_refine_ls_weighting_scheme calc
_refine_ls_wR_factor_gt 0.2842
_refine_ls_wR_factor_ref 0.2986
_reflns_number_gt 5004
_reflns_number_total 6596
_reflns_threshold_expression >2sigma(I)
_cod_data_source_file cm8b04792_si_003.cif
_cod_data_source_block aaa
_cod_depositor_comments
;
The following automatic conversions were performed:

'_symmetry_cell_setting' value 'Trigonal' changed to 'trigonal'
according to
/home/data/users/saulius/crontab/automatic-downloads/current/ACS/lib/dictionaries/cif_core.dic
dictionary named 'cif_core.dic' version 2.4.2 from 2011-04-26.

'_exptl_crystal_density_meas' value 'none' was changed to '?' - the
value is perceived as not measured.

Automatic conversion script
Id: cif_fix_values 4973 2017-02-22 13:04:09Z antanas 
;
_cod_original_sg_symbol_H-M P-31c
_cod_database_code 4003072

loop_
_symmetry_equiv_pos_as_xyz
'x, y, z'
'-y, x-y, z'
'-x+y, -x, z'
'-y, -x, -z+1/2'
'-x+y, y, -z+1/2'
'x, x-y, -z+1/2'
'-x, -y, -z'
'y, -x+y, -z'
'x-y, x, -z'
'y, x, z-1/2'
'x-y, -y, z-1/2'
'-x, -x+y, z-1/2'

loop_
_atom_site_label
_atom_site_type_symbol
_atom_site_fract_x
_atom_site_fract_y
_atom_site_fract_z
_atom_site_U_iso_or_equiv
_atom_site_adp_type
_atom_site_occupancy
_atom_site_symmetry_multiplicity
_atom_site_calc_flag
_atom_site_refinement_flags
_atom_site_disorder_assembly
_atom_site_disorder_group
In1 In 0.43834(5) 0.34649(5) 0.42598(4) 0.0476(4) Uani 1 1 d D . .
In2 In 0.62268(2) 0.37732(2) -0.2500 0.0193(3) Uani 1 2 d S . .
O1 O 0.4152(4) 0.3670(4) 0.3135(6) 0.057(2) Uani 1 1 d U A .
O2 O 0.4524(5) 0.3124(5) 0.3154(5) 0.067(3) Uani 1 1 d . A .
O3 O 0.3591(5) 0.4200(6) 0.0601(5) 0.071(3) Uani 1 1 d . . .
O4 O 0.3933(6) 0.3947(5) -0.0399(5) 0.071(3) Uani 1 1 d . . .
O5 O 0.5650(4) 0.3217(3) -0.1607(4) 0.039(2) Uani 1 1 d . . .
O6 O 0.5633(3) 0.2391(3) -0.1665(4) 0.0384(19) Uani 1 1 d . . .
Cl1 Cl 0.5342(3) 0.4287(2) 0.4312(3) 0.0915(15) Uani 1 1 d . A .
O7 O 0.6667 0.3333 -0.2500 0.0415(13) Uani 1 6 d SU . .
O8 O 0.5768(3) 0.4232(3) -0.2500 0.058(4) Uani 1 2 d S . .
Cl2 Cl 0.3405(7) 0.2528(7) 0.4301(11) 0.031(4) Uani 0.17 1 d PDU A 1
O9 O 0.3516(7) 0.2674(7) 0.4294(11) 0.080(6) Uani 0.83 1 d PDU A 2
N1 N 0.4674(4) 0.1803(5) 0.0261(5) 0.039(2) Uani 1 1 d . . .
C1 C 0.4987(5) 0.2014(5) -0.0367(6) 0.039(3) Uani 1 1 d . . .
H1 H 0.5089 0.1773 -0.0612 0.047 Uiso 1 1 calc R . .
C2 C 0.5165(4) 0.2520(4) -0.0678(6) 0.027(2) Uani 1 1 d U . .
C3 C 0.5003(5) 0.2895(5) -0.0283(6) 0.034(3) Uani 1 1 d . . .
H3 H 0.5092 0.3251 -0.0481 0.041 Uiso 1 1 calc R . .
C4 C 0.4716(5) 0.2711(6) 0.0388(8) 0.053(4) Uani 1 1 d . . .
C5 C 0.4541(5) 0.2181(5) 0.0634(7) 0.041(3) Uani 1 1 d U . .
H5 H 0.4323 0.2057 0.1069 0.050 Uiso 1 1 calc R . .
C6 C 0.4523(4) 0.3071(3) 0.0816(4) 0.0368(18) Uani 1 1 d GU . .
C7 C 0.4503(4) 0.3060(4) 0.1593(4) 0.044(3) Uani 1 1 d G A .
H7 H 0.4635 0.2851 0.1858 0.053 Uiso 1 1 calc R . .
C8 C 0.4284(4) 0.3360(4) 0.1975(3) 0.043(3) Uani 1 1 d G . .
C9 C 0.4086(4) 0.3672(4) 0.1579(4) 0.062(4) Uani 1 1 d G A .
H9 H 0.3940 0.3873 0.1834 0.074 Uiso 1 1 calc R . .
C10 C 0.4106(4) 0.3684(3) 0.0801(4) 0.037(3) Uani 1 1 d GU . .
C11 C 0.4324(3) 0.3383(3) 0.0419(3) 0.0368(18) Uani 1 1 d GU A .
H11 H 0.4338 0.3391 -0.0101 0.044 Uiso 1 1 calc R . .
C12 C 0.5509(5) 0.2759(4) -0.1365(6) 0.033(3) Uani 1 1 d . . .
C13 C 0.4306(8) 0.3403(7) 0.2780(7) 0.057(4) Uani 1 1 d . A .
C14 C 0.3852(6) 0.3946(6) 0.0298(8) 0.054(3) Uani 1 1 d U A .

loop_
_atom_site_aniso_label
_atom_site_aniso_U_11
_atom_site_aniso_U_22
_atom_site_aniso_U_33
_atom_site_aniso_U_23
_atom_site_aniso_U_13
_atom_site_aniso_U_12
In1 0.0793(7) 0.0732(7) 0.0168(5) -0.0035(4) -0.0031(4) 0.0579(6)
In2 0.0230(4) 0.0230(4) 0.0127(5) -0.0012(3) -0.0012(3) 0.0121(4)
O1 0.058(3) 0.058(3) 0.057(3) 0.0007(10) -0.0002(10) 0.0299(15)
O2 0.118(9) 0.090(8) 0.033(5) -0.004(5) -0.010(5) 0.082(8)
O3 0.112(9) 0.123(10) 0.021(5) 0.004(5) -0.008(5) 0.092(9)
O4 0.125(10) 0.114(9) 0.020(4) 0.006(5) 0.005(5) 0.093(8)
O5 0.067(6) 0.043(5) 0.021(4) 0.015(3) 0.027(4) 0.040(4)
O6 0.045(5) 0.037(4) 0.030(4) -0.002(3) 0.014(4) 0.018(4)
Cl1 0.118(4) 0.083(3) 0.068(3) 0.002(2) 0.007(3) 0.046(3)
O7 0.0417(12) 0.0417(12) 0.0413(17) 0.000 0.000 0.0208(6)
O8 0.046(6) 0.046(6) 0.098(11) -0.007(7) -0.007(7) 0.036(7)
Cl2 0.031(4) 0.031(4) 0.030(4) 0.0000(10) -0.0005(10) 0.015(2)
O9 0.080(6) 0.081(6) 0.080(6) 0.0004(10) -0.0006(10) 0.040(3)
N1 0.035(5) 0.057(6) 0.014(4) 0.007(4) 0.010(4) 0.015(5)
C1 0.056(8) 0.047(7) 0.016(5) -0.009(5) -0.019(5) 0.028(6)
C2 0.028(2) 0.027(2) 0.027(2) 0.0008(10) -0.0002(10) 0.0134(14)
C3 0.040(6) 0.040(6) 0.021(5) 0.000(4) 0.017(5) 0.019(5)
C4 0.033(7) 0.052(8) 0.062(9) -0.036(7) -0.020(6) 0.012(6)
C5 0.042(3) 0.042(3) 0.041(3) 0.0005(10) -0.0007(10) 0.0213(16)
C6 0.0370(19) 0.0369(19) 0.0382(19) 0.0013(7) -0.0002(7) 0.0198(11)
C7 0.070(9) 0.062(8) 0.020(6) 0.018(5) 0.003(5) 0.047(7)
C8 0.054(8) 0.053(8) 0.045(7) -0.004(6) 0.009(6) 0.044(7)
C9 0.077(11) 0.105(13) 0.032(7) 0.023(8) 0.013(7) 0.067(10)
C10 0.037(3) 0.038(3) 0.038(3) 0.0001(10) 0.0002(10) 0.0201(16)
C11 0.0370(19) 0.0369(19) 0.0382(19) 0.0013(7) -0.0002(7) 0.0198(11)
C12 0.036(6) 0.024(6) 0.038(6) 0.014(5) 0.027(5) 0.013(5)
C13 0.102(12) 0.071(10) 0.027(7) 0.002(6) -0.015(7) 0.065(10)
C14 0.054(4) 0.054(4) 0.053(4) 0.0004(10) -0.0003(10) 0.0268(19)

loop_
_atom_type_symbol
_atom_type_description
_atom_type_scat_dispersion_real
_atom_type_scat_dispersion_imag
_atom_type_scat_source
C C 0.0033 0.0016 'International Tables Vol C Tables 4.2.6.8 and 6.1.1.4'
H H 0.0000 0.0000 'International Tables Vol C Tables 4.2.6.8 and 6.1.1.4'
N N 0.0061 0.0033 'International Tables Vol C Tables 4.2.6.8 and 6.1.1.4'
O O 0.0106 0.0060 'International Tables Vol C Tables 4.2.6.8 and 6.1.1.4'
Cl Cl 0.1484 0.1585 'International Tables Vol C Tables 4.2.6.8 and 6.1.1.4'
In In -0.7276 1.3100 'International Tables Vol C Tables 4.2.6.8 and 6.1.1.4'

loop_
_geom_angle_atom_site_label_1
_geom_angle_atom_site_label_2
_geom_angle_atom_site_label_3
_geom_angle
_geom_angle_site_symmetry_1
_geom_angle_site_symmetry_3
O4 In1 O9 86.2(6) 10_556 .
O4 In1 O1 79.4(4) 10_556 .
O9 In1 O1 88.5(6) . .
O4 In1 N1 140.4(3) 10_556 6
O9 In1 N1 83.3(6) . 6
O1 In1 N1 138.1(4) . 6
O4 In1 O2 135.5(3) 10_556 .
O9 In1 O2 86.9(6) . .
O1 In1 O2 56.5(4) . .
N1 In1 O2 82.0(3) 6 .
O4 In1 Cl1 95.5(4) 10_556 .
O9 In1 Cl1 175.2(5) . .
O1 In1 Cl1 96.3(3) . .
N1 In1 Cl1 92.5(3) 6 .
O2 In1 Cl1 94.9(4) . .
O4 In1 O3 57.2(3) 10_556 10_556
O9 In1 O3 85.4(6) . 10_556
O1 In1 O3 136.4(4) . 10_556
N1 In1 O3 83.9(3) 6 10_556
O2 In1 O3 164.6(4) . 10_556
Cl1 In1 O3 91.8(3) . 10_556
O4 In1 Cl2 88.6(6) 10_556 .
O9 In1 Cl2 2.5(9) . .
O1 In1 Cl2 89.6(5) . .
N1 In1 Cl2 81.0(5) 6 .
O2 In1 Cl2 85.8(6) . .
Cl1 In1 Cl2 173.4(5) . .
O3 In1 Cl2 86.0(6) 10_556 .
O4 In1 C13 105.5(4) 10_556 .
O9 In1 C13 87.5(7) . .
O1 In1 C13 26.2(4) . .
N1 In1 C13 112.1(4) 6 .
O2 In1 C13 30.3(4) . .
Cl1 In1 C13 96.3(4) . .
O3 In1 C13 161.6(4) 10_556 .
Cl2 In1 C13 87.6(6) . .
O4 In1 C14 28.0(4) 10_556 10_556
O9 In1 C14 84.1(6) . 10_556
O1 In1 C14 107.3(4) . 10_556
N1 In1 C14 112.6(4) 6 10_556
O2 In1 C14 161.7(4) . 10_556
Cl1 In1 C14 95.3(3) . 10_556
O3 In1 C14 29.2(4) 10_556 10_556
Cl2 In1 C14 85.9(6) . 10_556
C13 In1 C14 133.0(4) . 10_556
O7 In2 O6 93.9(2) . 3_665
O7 In2 O6 93.9(2) . 6_554
O6 In2 O6 172.1(4) 3_665 6_554
O7 In2 O8 180.00(18) . .
O6 In2 O8 86.1(2) 3_665 .
O6 In2 O8 86.1(2) 6_554 .
O7 In2 O5 91.2(2) . 4_664
O6 In2 O5 91.0(3) 3_665 4_664
O6 In2 O5 88.8(3) 6_554 4_664
O8 In2 O5 88.8(2) . 4_664
O7 In2 O5 91.2(2) . .
O6 In2 O5 88.8(3) 3_665 .
O6 In2 O5 91.0(3) 6_554 .
O8 In2 O5 88.8(2) . .
O5 In2 O5 177.5(4) 4_664 .
C13 O1 In1 96.1(8) . .
C13 O2 In1 90.1(8) . .
C14 O3 In1 82.3(8) . 10
C14 O4 In1 97.5(9) . 10
C12 O5 In2 136.6(7) . .
C12 O6 In2 133.8(7) . 2_655
In2 O7 In2 120.0 3_665 2_655
In2 O7 In2 120.0 3_665 .
In2 O7 In2 120.0 2_655 .
C1 N1 C5 114.9(11) . .
C1 N1 In1 125.0(8) . 6
C5 N1 In1 120.1(7) . 6
C2 C1 N1 127.9(12) . .
C2 C1 H1 116.0 . .
N1 C1 H1 116.0 . .
C1 C2 C3 115.3(10) . .
C1 C2 C12 128.6(11) . .
C3 C2 C12 116.0(9) . .
C4 C3 C2 118.6(11) . .
C4 C3 H3 120.7 . .
C2 C3 H3 120.7 . .
C5 C4 C3 120.4(12) . .
C5 C4 C6 117.8(12) . .
C3 C4 C6 121.2(12) . .
C4 C5 N1 122.5(12) . .
C4 C5 H5 118.8 . .
N1 C5 H5 118.8 . .
C7 C6 C11 120.0 . .
C7 C6 C4 120.8(7) . .
C11 C6 C4 119.1(7) . .
C6 C7 C8 120.0 . .
C6 C7 H7 120.0 . .
C8 C7 H7 120.0 . .
C9 C8 C7 120.0 . .
C9 C8 C13 118.2(7) . .
C7 C8 C13 121.5(7) . .
C10 C9 C8 120.0 . .
C10 C9 H9 120.0 . .
C8 C9 H9 120.0 . .
C11 C10 C9 120.0 . .
C11 C10 C14 113.7(7) . .
C9 C10 C14 126.0(7) . .
C10 C11 C6 120.0 . .
C10 C11 H11 120.0 . .
C6 C11 H11 120.0 . .
O5 C12 O6 124.9(9) . .
O5 C12 C2 124.5(10) . .
O6 C12 C2 110.6(9) . .
O1 C13 O2 117.3(12) . .
O1 C13 C8 124.9(11) . .
O2 C13 C8 117.8(11) . .
O1 C13 In1 57.7(7) . .
O2 C13 In1 59.6(6) . .
C8 C13 In1 177.3(9) . .
O4 C14 O3 122.8(13) . .
O4 C14 C10 118.2(12) . .
O3 C14 C10 118.8(12) . .
O4 C14 In1 54.4(7) . 10
O3 C14 In1 68.5(7) . 10
C10 C14 In1 172.7(9) . 10

loop_
_geom_bond_atom_site_label_1
_geom_bond_atom_site_label_2
_geom_bond_distance
_geom_bond_site_symmetry_2
In1 O4 2.188(10) 10_556
In1 O9 2.233(14) .
In1 O1 2.252(10) .
In1 N1 2.263(10) 6
In1 O2 2.285(10) .
In1 Cl1 2.413(6) .
In1 O3 2.503(8) 10_556
In1 Cl2 2.574(15) .
In1 C13 2.650(13) .
In1 C14 2.666(15) 10_556
In2 O7 2.0445(10) .
In2 O6 2.127(7) 3_665
In2 O6 2.127(7) 6_554
In2 O8 2.132(12) .
In2 O5 2.203(7) 4_664
In2 O5 2.203(7) .
O1 C13 1.177(17) .
O2 C13 1.335(15) .
O3 C14 1.313(18) .
O3 In1 2.503(8) 10
O4 C14 1.263(17) .
O4 In1 2.188(10) 10
O5 C12 1.172(13) .
O6 C12 1.306(13) .
O6 In2 2.127(7) 2_655
O7 In2 2.0445(10) 3_665
O7 In2 2.0445(10) 2_655
N1 C1 1.345(15) .
N1 C5 1.400(16) .
N1 In1 2.263(10) 6
C1 C2 1.317(16) .
C1 H1 0.9300 .
C2 C3 1.461(15) .
C2 C12 1.477(14) .
C3 C4 1.376(18) .
C3 H3 0.9300 .
C4 C5 1.33(2) .
C4 C6 1.513(14) .
C5 H5 0.9300 .
C6 C7 1.3900 .
C6 C11 1.3900 .
C7 C8 1.3900 .
C7 H7 0.9300 .
C8 C9 1.3900 .
C8 C13 1.442(14) .
C9 C10 1.3900 .
C9 H9 0.9300 .
C10 C11 1.3900 .
C10 C14 1.500(16) .
C11 H11 0.9300 .
C14 In1 2.666(15) 10
